data_7158853
loop_
_publ_author_name
'Turmanov, Rakhymzhan A.'
'Smolobochkin, Andrey V.'
'Gazizov, Almir S.'
'Rizbayeva, Tanzilya S.'
'Zapylkin, Danil D.'
'Voronina, Julia K.'
'Voloshina, Alexandra D.'
'Syakaev, Victor V.'
'Kurenkov, Alexey V.'
'Burilov, Alexander R.'
'Pudovik, Michail A.'

_publ_section_title
;
 Enamine-mediated Mannich reaction of cyclic N,O-acetals and amido
 acetals: the multigram synthesis of pyrrolidine alkaloid precursors
;
_journal_name_full 'Organic &amp; Biomolecular Chemistry'
_journal_paper_doi 10.1039/D2OB01276F
_journal_year 2022
_chemical_formula_moiety 'C15 H21 N O3 S'
_chemical_formula_sum 'C15 H21 N O3 S'
_chemical_formula_weight 295.39
_space_group_crystal_system monoclinic
_space_group_IT_number 14
_space_group_name_Hall '-P 2ybc'
_space_group_name_H-M_alt 'P 1 21/c 1'
_atom_sites_solution_hydrogens geom
_audit_creation_date 2022-05-25
_audit_creation_method
;
Olex2 1.3
(compiled 2020.11.12 svn.r5f609507 for OlexSys, GUI svn.r6408)
;
_audit_update_record
;
2022-05-26 deposited with the CCDC.	2022-08-25 downloaded from the CCDC.
;
_cell_angle_alpha 90
_cell_angle_beta 99.696(8)
_cell_angle_gamma 90
_cell_formula_units_Z 4
_cell_length_a 13.029(3)
_cell_length_b 8.265(2)
_cell_length_c 14.612(3)
_cell_measurement_reflns_used 2821
_cell_measurement_temperature 296.15
_cell_measurement_theta_max 29.36
_cell_measurement_theta_min 2.83
_cell_volume 1551.0(6)
_computing_cell_refinement 'SAINT V8.35A (?, 2016)'
_computing_data_reduction 'SAINT V8.35A (?, 2016)'
_computing_molecular_graphics 'Olex2 1.3 (Dolomanov et al., 2009)'
_computing_publication_material 'Olex2 1.3 (Dolomanov et al., 2009)'
_computing_structure_refinement 'XL  (Sheldrick, 2008)'
_diffrn_ambient_temperature 296.15
_diffrn_measured_fraction_theta_full 0.995
_diffrn_measured_fraction_theta_max 0.996
_diffrn_measurement_device_type 'Bruker APEX-II CCD'
_diffrn_measurement_method '\f and \w scans'
_diffrn_radiation_type MoK\a
_diffrn_radiation_wavelength 0.71073
_diffrn_reflns_av_R_equivalents 0.0625
_diffrn_reflns_av_unetI/netI 0.0662
_diffrn_reflns_Laue_measured_fraction_full 0.995
_diffrn_reflns_Laue_measured_fraction_max 0.996
_diffrn_reflns_limit_h_max 15
_diffrn_reflns_limit_h_min -16
_diffrn_reflns_limit_k_max 9
_diffrn_reflns_limit_k_min -10
_diffrn_reflns_limit_l_max 17
_diffrn_reflns_limit_l_min -18
_diffrn_reflns_number 9811
_diffrn_reflns_point_group_measured_fraction_full 0.995
_diffrn_reflns_point_group_measured_fraction_max 0.996
_diffrn_reflns_theta_full 25.242
_diffrn_reflns_theta_max 26.000
_diffrn_reflns_theta_min 2.828
_diffrn_source_current 30.0
_diffrn_source_power 1.5
_diffrn_source_voltage 50.0
_diffrn_standards_number 0
_exptl_absorpt_coefficient_mu 0.215
_exptl_absorpt_correction_T_max 0.7461
_exptl_absorpt_correction_T_min 0.6794
_exptl_absorpt_correction_type multi-scan
_exptl_absorpt_process_details
;
SADABS-2014/5 (Bruker,2014/5) was used for absorption correction.
wR2(int) was 0.0870 before and 0.0711 after correction.
The Ratio of minimum to maximum transmission is 0.9106.
The \l/2 correction factor is 0.00150.
;
_exptl_crystal_colour colorless
_exptl_crystal_density_diffrn 1.265
_exptl_crystal_description prizm
_exptl_crystal_F_000 632
_exptl_crystal_size_max 0.12
_exptl_crystal_size_mid 0.11
_exptl_crystal_size_min 0.1
_refine_diff_density_max 0.439
_refine_diff_density_min -0.411
_refine_diff_density_rms 0.056
_refine_ls_extinction_method none
_refine_ls_goodness_of_fit_ref 1.043
_refine_ls_hydrogen_treatment constr
_refine_ls_matrix_type full
_refine_ls_number_parameters 183
_refine_ls_number_reflns 3024
_refine_ls_number_restraints 0
_refine_ls_restrained_S_all 1.043
_refine_ls_R_factor_all 0.0682
_refine_ls_R_factor_gt 0.0501
_refine_ls_shift/su_max 0.000
_refine_ls_shift/su_mean 0.000
_refine_ls_structure_factor_coef Fsqd
_refine_ls_weighting_details 'w=1/[\s^2^(Fo^2^)+(0.0551P)^2^+0.5161P] where P=(Fo^2^+2Fc^2^)/3'
_refine_ls_weighting_scheme calc
_refine_ls_wR_factor_gt 0.1178
_refine_ls_wR_factor_ref 0.1276
_reflns_Friedel_coverage 0.000
_reflns_number_gt 2336
_reflns_number_total 3024
_reflns_threshold_expression 'I > 2\s(I)'
_cod_data_source_file d2ob01276f2.cif
_cod_data_source_block a_a_CCDC1
_cod_database_code 7158853
_shelx_shelxl_version_number 2014/7
_shelx_space_group_comment
;
The symmetry employed for this shelxl refinement is uniquely defined
by the following loop, which should always be used as a source of
symmetry information in preference to the above space-group names.
They are only intended as comments.
;
_shelx_estimated_absorpt_t_max 0.979
_shelx_estimated_absorpt_t_min 0.975
_olex2_refinement_description
;
1. Fixed Uiso
 At 1.2 times of:
  All C(H) groups, All C(H,H) groups
 At 1.5 times of:
  All C(H,H,H) groups
2.a Ternary CH refined with riding coordinates:
 C2(H2)
2.b Secondary CH2 refined with riding coordinates:
 C3(H3A,H3B), C4(H4A,H4B), C5(H5A,H5B), C13(H13A,H13B), C15(H15A,H15B)
2.c Aromatic/amide H refined with riding coordinates:
 C7(H7), C8(H8), C10(H10), C11(H11)
2.d Idealised Me refined as rotating group:
 C12(H12A,H12B,H12C), C16(H16A,H16B,H16C)
;
_olex2_submission_special_instructions 'No special instructions were received'

loop_
_space_group_symop_operation_xyz
'x, y, z'
'-x, y+1/2, -z+1/2'
'-x, -y, -z'
'x, -y-1/2, z-1/2'

loop_
_atom_site_label
_atom_site_type_symbol
_atom_site_fract_x
_atom_site_fract_y
_atom_site_fract_z
_atom_site_U_iso_or_equiv
_atom_site_adp_type
_atom_site_occupancy
_atom_site_site_symmetry_order
_atom_site_calc_flag
_atom_site_refinement_flags_posn
_atom_site_refinement_flags_adp
_atom_site_refinement_flags_occupancy
_atom_site_disorder_assembly
_atom_site_disorder_group
S1 S 0.38338(4) 0.39678(7) 0.20213(4) 0.02275(18) Uani 1 1 d . . . . .
O1 O 0.33559(13) 0.5403(2) 0.15909(11) 0.0310(4) Uani 1 1 d . . . . .
O2 O 0.48391(12) 0.3485(2) 0.18476(11) 0.0308(4) Uani 1 1 d . . . . .
O3 O 0.13048(14) 0.6628(3) 0.37172(18) 0.0595(7) Uani 1 1 d . . . . .
N1 N 0.39461(14) 0.4217(2) 0.31400(12) 0.0227(4) Uani 1 1 d . . . . .
C2 C 0.29987(17) 0.4806(3) 0.34988(15) 0.0235(5) Uani 1 1 d . . . . .
H2 H 0.2391 0.4730 0.3004 0.028 Uiso 1 1 calc R U . . .
C3 C 0.2886(2) 0.3585(3) 0.42622(18) 0.0333(6) Uani 1 1 d . . . . .
H3A H 0.2574 0.4083 0.4750 0.040 Uiso 1 1 calc R U . . .
H3B H 0.2464 0.2668 0.4013 0.040 Uiso 1 1 calc R U . . .
C4 C 0.4002(2) 0.3068(3) 0.46231(17) 0.0338(6) Uani 1 1 d . . . . .
H4A H 0.4366 0.3878 0.5036 0.041 Uiso 1 1 calc R U . . .
H4B H 0.4022 0.2044 0.4949 0.041 Uiso 1 1 calc R U . . .
C5 C 0.44725(18) 0.2913(3) 0.37470(16) 0.0290(6) Uani 1 1 d . . . . .
H5A H 0.5220 0.3079 0.3876 0.035 Uiso 1 1 calc R U . . .
H5B H 0.4328 0.1858 0.3464 0.035 Uiso 1 1 calc R U . . .
C6 C 0.29667(17) 0.2338(3) 0.17342(15) 0.0228(5) Uani 1 1 d . . . . .
C7 C 0.19011(18) 0.2631(3) 0.15155(17) 0.0293(6) Uani 1 1 d . . . . .
H7 H 0.1650 0.3686 0.1470 0.035 Uiso 1 1 calc R U . . .
C8 C 0.12209(19) 0.1340(3) 0.13666(18) 0.0356(6) Uani 1 1 d . . . . .
H8 H 0.0509 0.1538 0.1223 0.043 Uiso 1 1 calc R U . . .
C9 C 0.1577(2) -0.0258(3) 0.14262(17) 0.0340(6) Uani 1 1 d . . . . .
C10 C 0.2642(2) -0.0528(3) 0.16318(17) 0.0318(6) Uani 1 1 d . . . . .
H10 H 0.2894 -0.1583 0.1667 0.038 Uiso 1 1 calc R U . . .
C11 C 0.33359(18) 0.0755(3) 0.17855(15) 0.0255(5) Uani 1 1 d . . . . .
H11 H 0.4048 0.0558 0.1923 0.031 Uiso 1 1 calc R U . . .
C12 C 0.0814(3) -0.1647(4) 0.1273(2) 0.0562(9) Uani 1 1 d . . . . .
H12A H 0.0400 -0.1654 0.1758 0.084 Uiso 1 1 calc R U . . .
H12B H 0.1189 -0.2648 0.1281 0.084 Uiso 1 1 calc R U . . .
H12C H 0.0369 -0.1520 0.0683 0.084 Uiso 1 1 calc R U . . .
C13 C 0.31370(17) 0.6551(3) 0.38242(17) 0.0257(5) Uani 1 1 d . . . . .
H13A H 0.3590 0.6578 0.4423 0.031 Uiso 1 1 calc R U . . .
H13B H 0.3474 0.7155 0.3389 0.031 Uiso 1 1 calc R U . . .
C14 C 0.21160(18) 0.7364(3) 0.39089(17) 0.0288(6) Uani 1 1 d . . . . .
C15 C 0.2152(2) 0.9082(3) 0.4229(2) 0.0366(7) Uani 1 1 d . . . . .
H15A H 0.2561 0.9705 0.3858 0.044 Uiso 1 1 calc R U . . .
H15B H 0.2506 0.9124 0.4868 0.044 Uiso 1 1 calc R U . . .
C16 C 0.1093(2) 0.9871(4) 0.4170(2) 0.0480(8) Uani 1 1 d . . . . .
H16A H 0.0769 0.9953 0.3531 0.072 Uiso 1 1 calc R U . . .
H16B H 0.1175 1.0933 0.4438 0.072 Uiso 1 1 calc R U . . .
H16C H 0.0665 0.9227 0.4502 0.072 Uiso 1 1 calc R U . . .

loop_
_atom_site_aniso_label
_atom_site_aniso_U_11
_atom_site_aniso_U_22
_atom_site_aniso_U_33
_atom_site_aniso_U_23
_atom_site_aniso_U_13
_atom_site_aniso_U_12
S1 0.0201(3) 0.0253(3) 0.0236(3) -0.0019(2) 0.0057(2) -0.0017(2)
O1 0.0369(10) 0.0249(10) 0.0304(9) 0.0047(7) 0.0034(8) -0.0013(8)
O2 0.0214(9) 0.0395(11) 0.0337(9) -0.0089(8) 0.0112(7) -0.0035(8)
O3 0.0205(10) 0.0433(13) 0.116(2) -0.0283(13) 0.0163(11) -0.0044(9)
N1 0.0184(9) 0.0248(11) 0.0256(10) -0.0015(8) 0.0057(8) 0.0023(8)
C2 0.0152(11) 0.0298(14) 0.0265(12) -0.0036(10) 0.0066(9) -0.0011(10)
C3 0.0326(14) 0.0296(15) 0.0416(15) 0.0001(11) 0.0170(12) -0.0012(12)
C4 0.0381(14) 0.0344(16) 0.0297(13) 0.0028(11) 0.0078(12) 0.0032(12)
C5 0.0240(12) 0.0352(15) 0.0269(12) 0.0025(11) 0.0022(10) 0.0059(11)
C6 0.0204(11) 0.0254(13) 0.0225(11) -0.0032(9) 0.0031(9) -0.0007(10)
C7 0.0223(12) 0.0307(15) 0.0342(13) -0.0035(11) 0.0032(10) 0.0040(11)
C8 0.0174(12) 0.0463(18) 0.0429(15) -0.0068(13) 0.0046(11) -0.0018(12)
C9 0.0335(14) 0.0369(16) 0.0312(13) -0.0054(11) 0.0044(11) -0.0124(12)
C10 0.0395(15) 0.0247(14) 0.0310(13) -0.0003(10) 0.0052(12) -0.0002(12)
C11 0.0209(11) 0.0288(14) 0.0262(12) -0.0027(10) 0.0024(10) 0.0020(10)
C12 0.055(2) 0.052(2) 0.062(2) -0.0090(16) 0.0119(16) -0.0291(17)
C13 0.0186(11) 0.0254(13) 0.0336(13) -0.0034(10) 0.0061(10) -0.0010(10)
C14 0.0214(12) 0.0298(15) 0.0363(13) -0.0015(11) 0.0084(11) -0.0002(11)
C15 0.0317(14) 0.0315(15) 0.0494(16) -0.0063(12) 0.0148(13) 0.0012(12)
C16 0.0436(17) 0.0338(17) 0.072(2) -0.0040(15) 0.0252(16) 0.0081(14)

loop_
_atom_type_symbol
_atom_type_description
_atom_type_scat_dispersion_real
_atom_type_scat_dispersion_imag
_atom_type_scat_source
C C 0.0033 0.0016 'International Tables Vol C Tables 4.2.6.8 and 6.1.1.4'
H H 0.0000 0.0000 'International Tables Vol C Tables 4.2.6.8 and 6.1.1.4'
N N 0.0061 0.0033 'International Tables Vol C Tables 4.2.6.8 and 6.1.1.4'
O O 0.0106 0.0060 'International Tables Vol C Tables 4.2.6.8 and 6.1.1.4'
S S 0.1246 0.1234 'International Tables Vol C Tables 4.2.6.8 and 6.1.1.4'

loop_
_geom_angle_atom_site_label_1
_geom_angle_atom_site_label_2
_geom_angle_atom_site_label_3
_geom_angle
_geom_angle_site_symmetry_1
_geom_angle_site_symmetry_3
_geom_angle_publ_flag
O1 S1 N1 107.11(10) . . ?
O1 S1 C6 108.31(11) . . ?
O2 S1 O1 119.67(10) . . ?
O2 S1 N1 106.42(10) . . ?
O2 S1 C6 108.26(10) . . ?
N1 S1 C6 106.32(10) . . ?
C2 N1 S1 116.81(15) . . ?
C5 N1 S1 117.44(15) . . ?
C5 N1 C2 110.51(17) . . ?
N1 C2 H2 109.3 . . ?
N1 C2 C3 103.05(18) . . ?
N1 C2 C13 110.86(17) . . ?
C3 C2 H2 109.3 . . ?
C13 C2 H2 109.3 . . ?
C13 C2 C3 114.77(19) . . ?
C2 C3 H3A 111.0 . . ?
C2 C3 H3B 111.0 . . ?
H3A C3 H3B 109.0 . . ?
C4 C3 C2 103.57(19) . . ?
C4 C3 H3A 111.0 . . ?
C4 C3 H3B 111.0 . . ?
C3 C4 H4A 111.1 . . ?
C3 C4 H4B 111.1 . . ?
H4A C4 H4B 109.1 . . ?
C5 C4 C3 103.3(2) . . ?
C5 C4 H4A 111.1 . . ?
C5 C4 H4B 111.1 . . ?
N1 C5 C4 103.33(18) . . ?
N1 C5 H5A 111.1 . . ?
N1 C5 H5B 111.1 . . ?
C4 C5 H5A 111.1 . . ?
C4 C5 H5B 111.1 . . ?
H5A C5 H5B 109.1 . . ?
C7 C6 S1 119.73(19) . . ?
C11 C6 S1 120.25(17) . . ?
C11 C6 C7 119.9(2) . . ?
C6 C7 H7 120.3 . . ?
C8 C7 C6 119.4(2) . . ?
C8 C7 H7 120.3 . . ?
C7 C8 H8 119.2 . . ?
C7 C8 C9 121.5(2) . . ?
C9 C8 H8 119.2 . . ?
C8 C9 C12 120.4(3) . . ?
C10 C9 C8 118.4(2) . . ?
C10 C9 C12 121.3(3) . . ?
C9 C10 H10 119.6 . . ?
C11 C10 C9 120.8(2) . . ?
C11 C10 H10 119.6 . . ?
C6 C11 H11 120.0 . . ?
C10 C11 C6 120.0(2) . . ?
C10 C11 H11 120.0 . . ?
C9 C12 H12A 109.5 . . ?
C9 C12 H12B 109.5 . . ?
C9 C12 H12C 109.5 . . ?
H12A C12 H12B 109.5 . . ?
H12A C12 H12C 109.5 . . ?
H12B C12 H12C 109.5 . . ?
C2 C13 H13A 109.0 . . ?
C2 C13 H13B 109.0 . . ?
H13A C13 H13B 107.8 . . ?
C14 C13 C2 112.78(19) . . ?
C14 C13 H13A 109.0 . . ?
C14 C13 H13B 109.0 . . ?
O3 C14 C13 120.2(2) . . ?
O3 C14 C15 122.0(2) . . ?
C15 C14 C13 117.8(2) . . ?
C14 C15 H15A 108.7 . . ?
C14 C15 H15B 108.7 . . ?
C14 C15 C16 114.3(2) . . ?
H15A C15 H15B 107.6 . . ?
C16 C15 H15A 108.7 . . ?
C16 C15 H15B 108.7 . . ?
C15 C16 H16A 109.5 . . ?
C15 C16 H16B 109.5 . . ?
C15 C16 H16C 109.5 . . ?
H16A C16 H16B 109.5 . . ?
H16A C16 H16C 109.5 . . ?
H16B C16 H16C 109.5 . . ?

loop_
_geom_bond_atom_site_label_1
_geom_bond_atom_site_label_2
_geom_bond_distance
_geom_bond_site_symmetry_2
_geom_bond_publ_flag
S1 O1 1.4348(18) . ?
S1 O2 1.4323(16) . ?
S1 N1 1.6295(19) . ?
S1 C6 1.763(2) . ?
O3 C14 1.211(3) . ?
N1 C2 1.501(3) . ?
N1 C5 1.488(3) . ?
C2 H2 0.9800 . ?
C2 C3 1.530(3) . ?
C2 C13 1.520(3) . ?
C3 H3A 0.9700 . ?
C3 H3B 0.9700 . ?
C3 C4 1.522(4) . ?
C4 H4A 0.9700 . ?
C4 H4B 0.9700 . ?
C4 C5 1.515(3) . ?
C5 H5A 0.9700 . ?
C5 H5B 0.9700 . ?
C6 C7 1.393(3) . ?
C6 C11 1.391(3) . ?
C7 H7 0.9300 . ?
C7 C8 1.381(4) . ?
C8 H8 0.9300 . ?
C8 C9 1.397(4) . ?
C9 C10 1.388(4) . ?
C9 C12 1.510(4) . ?
C10 H10 0.9300 . ?
C10 C11 1.387(3) . ?
C11 H11 0.9300 . ?
C12 H12A 0.9600 . ?
C12 H12B 0.9600 . ?
C12 H12C 0.9600 . ?
C13 H13A 0.9700 . ?
C13 H13B 0.9700 . ?
C13 C14 1.514(3) . ?
C14 C15 1.494(4) . ?
C15 H15A 0.9700 . ?
C15 H15B 0.9700 . ?
C15 C16 1.515(4) . ?
C16 H16A 0.9600 . ?
C16 H16B 0.9600 . ?
C16 H16C 0.9600 . ?

loop_
_geom_torsion_atom_site_label_1
_geom_torsion_atom_site_label_2
_geom_torsion_atom_site_label_3
_geom_torsion_atom_site_label_4
_geom_torsion
_geom_torsion_site_symmetry_1
_geom_torsion_site_symmetry_2
_geom_torsion_site_symmetry_3
_geom_torsion_site_symmetry_4
_geom_torsion_publ_flag
S1 N1 C2 C3 128.62(18) . . . . ?
S1 N1 C2 C13 -108.11(19) . . . . ?
S1 N1 C5 C4 -153.27(17) . . . . ?
S1 C6 C7 C8 -174.67(18) . . . . ?
S1 C6 C11 C10 174.80(17) . . . . ?
O1 S1 N1 C2 48.11(18) . . . . ?
O1 S1 N1 C5 -177.08(16) . . . . ?
O1 S1 C6 C7 -25.8(2) . . . . ?
O1 S1 C6 C11 158.54(17) . . . . ?
O2 S1 N1 C2 177.21(15) . . . . ?
O2 S1 N1 C5 -47.97(18) . . . . ?
O2 S1 C6 C7 -156.93(18) . . . . ?
O2 S1 C6 C11 27.4(2) . . . . ?
O3 C14 C15 C16 -7.6(4) . . . . ?
N1 S1 C6 C7 89.1(2) . . . . ?
N1 S1 C6 C11 -86.63(19) . . . . ?
N1 C2 C3 C4 30.4(2) . . . . ?
N1 C2 C13 C14 162.17(19) . . . . ?
C2 N1 C5 C4 -15.8(3) . . . . ?
C2 C3 C4 C5 -40.8(3) . . . . ?
C2 C13 C14 O3 -0.6(3) . . . . ?
C2 C13 C14 C15 179.7(2) . . . . ?
C3 C2 C13 C14 -81.6(3) . . . . ?
C3 C4 C5 N1 34.5(3) . . . . ?
C5 N1 C2 C3 -9.1(2) . . . . ?
C5 N1 C2 C13 114.1(2) . . . . ?
C6 S1 N1 C2 -67.53(18) . . . . ?
C6 S1 N1 C5 67.28(18) . . . . ?
C6 C7 C8 C9 -0.3(4) . . . . ?
C7 C6 C11 C10 -0.9(3) . . . . ?
C7 C8 C9 C10 -0.6(4) . . . . ?
C7 C8 C9 C12 179.1(2) . . . . ?
C8 C9 C10 C11 0.8(4) . . . . ?
C9 C10 C11 C6 0.0(3) . . . . ?
C11 C6 C7 C8 1.0(3) . . . . ?
C12 C9 C10 C11 -179.0(2) . . . . ?
C13 C2 C3 C4 -90.2(2) . . . . ?
C13 C14 C15 C16 172.1(2) . . . . ?
